data_1542457
loop_
_publ_author_name
'Guo, Lei-Qun'
'Jiang, Yin-Hua'

_publ_section_title
;
 Bis(acetato-\k<i>O</i>)bis{2-[4-(pyridin-2-yl)phenyl]-1<i>H</i>-imidazo[4,5-<i>f</i>][1,10]phenanthroline-\k^2^<i>N</i>,<i>N</i>'}cadmium(II)
;
_journal_coeditor_code CV4002
_journal_issue 1
_journal_name_full IUCrData
_journal_page_first x160063
_journal_paper_doi 10.1107/S2414314616000638
_journal_volume 1
_journal_year 2016
_chemical_formula_iupac '[Cd (C2 H3 O2) (C24 H15 N5)]'
_chemical_formula_moiety 'C52 H36 Cd N10 O4'
_chemical_formula_sum 'C52 H36 Cd N10 O4'
_chemical_formula_weight 977.31
_chemical_name_systematic
Bis(acetato-\k<i>O</i>)bis{2-[4-(pyridin-2-yl)phenyl]-1<i>H</i>-imidazo[4,5-<i>f</i>][1,10]phenanthroline-\k^2^<i>N</i>,<i>N</i>'}cadmium(II)
_space_group_IT_number 2
_symmetry_cell_setting triclinic
_symmetry_space_group_name_Hall '-P 1'
_symmetry_space_group_name_H-M 'P -1'
_atom_sites_solution_hydrogens geom
_atom_sites_solution_primary direct
_atom_sites_solution_secondary difmap
_audit_creation_method SHELXTL
_cell_angle_alpha 107.160(2)
_cell_angle_beta 103.719(3)
_cell_angle_gamma 96.550(2)
_cell_formula_units_Z 1
_cell_length_a 9.2984(12)
_cell_length_b 9.3261(14)
_cell_length_c 12.5747(16)
_cell_measurement_reflns_used 1729
_cell_measurement_temperature 293(2)
_cell_measurement_theta_max 23.57
_cell_measurement_theta_min 2.11
_cell_volume 992.1(2)
_computing_cell_refinement
;
SAINT (Bruker, 2005)
;
_computing_data_collection
;
APEX2 (Bruker, 2005)
;
_computing_data_reduction
;
SAINT (Bruker, 2005)
;
_computing_molecular_graphics
;
SHELXTL (Sheldrick, 2008)
;
_computing_publication_material
;
SHELXTL (Sheldrick, 2008)
;
_computing_structure_refinement
;
SHELXTL (Sheldrick, 2008)
;
_computing_structure_solution
;
SHELXTL (Sheldrick, 2008)
;
_diffrn_ambient_temperature 293(2)
_diffrn_measured_fraction_theta_full 0.985
_diffrn_measured_fraction_theta_max 0.985
_diffrn_measurement_device_type 'Bruker SMART APEX CCD'
_diffrn_measurement_method 'phi and omega scans'
_diffrn_radiation_monochromator graphite
_diffrn_radiation_source 'fine-focus sealed tube'
_diffrn_radiation_type MoK\a
_diffrn_radiation_wavelength 0.71073
_diffrn_reflns_av_R_equivalents 0.0406
_diffrn_reflns_av_sigmaI/netI 0.0707
_diffrn_reflns_limit_h_max 10
_diffrn_reflns_limit_h_min -11
_diffrn_reflns_limit_k_max 8
_diffrn_reflns_limit_k_min -11
_diffrn_reflns_limit_l_max 14
_diffrn_reflns_limit_l_min -14
_diffrn_reflns_number 6876
_diffrn_reflns_theta_full 25.05
_diffrn_reflns_theta_max 25.05
_diffrn_reflns_theta_min 3.28
_exptl_absorpt_coefficient_mu 0.618
_exptl_absorpt_correction_T_max 0.8970
_exptl_absorpt_correction_T_min 0.8609
_exptl_absorpt_correction_type multi-scan
_exptl_absorpt_process_details
;
(SADABS; Bruker, 2005)
;
_exptl_crystal_colour pale-yellow
_exptl_crystal_density_diffrn 1.636
_exptl_crystal_density_method 'not measured'
_exptl_crystal_description block
_exptl_crystal_F_000 498
_exptl_crystal_size_max 0.25
_exptl_crystal_size_mid 0.20
_exptl_crystal_size_min 0.18
_refine_diff_density_max 1.192
_refine_diff_density_min -0.952
_refine_ls_extinction_method none
_refine_ls_goodness_of_fit_ref 1.067
_refine_ls_hydrogen_treatment constr
_refine_ls_matrix_type full
_refine_ls_number_parameters 293
_refine_ls_number_reflns 3448
_refine_ls_number_restraints 0
_refine_ls_restrained_S_all 1.067
_refine_ls_R_factor_all 0.0555
_refine_ls_R_factor_gt 0.0494
_refine_ls_shift/su_max 0.000
_refine_ls_shift/su_mean 0.000
_refine_ls_structure_factor_coef Fsqd
_refine_ls_weighting_details 'calc w=1/[\s^2^(Fo^2^)+(0.0696P)^2^+0.0238P] where P=(Fo^2^+2Fc^2^)/3'
_refine_ls_weighting_scheme calc
_refine_ls_wR_factor_gt 0.1170
_refine_ls_wR_factor_ref 0.1224
_reflns_number_gt 3170
_reflns_number_total 3448
_reflns_threshold_expression >2sigma(I)
_cod_data_source_file cv4002sup1.cif
_cod_data_source_block I
_cod_depositor_comments 'Adding full bibliography for 1542457.cif.'
_cod_database_code 1542457
_cod_database_fobs_code 1542457

loop_
_symmetry_equiv_pos_as_xyz
'x, y, z'
'-x, -y, -z'

loop_
_atom_site_type_symbol
_atom_site_label
_atom_site_fract_x
_atom_site_fract_y
_atom_site_fract_z
_atom_site_U_iso_or_equiv
_atom_site_adp_type
_atom_site_calc_flag
_atom_site_refinement_flags
_atom_site_occupancy
_atom_site_symmetry_multiplicity
C C1 0.1738(4) 0.7815(5) 0.7460(3) 0.0222(9) Uani d . 1 1
H H1 0.0793 0.8077 0.7310 0.027 Uiso calc R 1 1
C C2 0.2863(4) 0.8767(5) 0.8459(4) 0.0260(9) Uani d . 1 1
H H2 0.2669 0.9633 0.8957 0.031 Uiso calc R 1 1
C C3 0.4248(4) 0.8383(5) 0.8677(3) 0.0242(9) Uani d . 1 1
H H3 0.5022 0.8992 0.9330 0.029 Uiso calc R 1 1
C C4 0.4507(2) 0.7022(2) 0.78865(19) 0.0209(9) Uani d G 1 1
C C5 0.33294(19) 0.6156(3) 0.6911(2) 0.0193(8) Uani d G 1 1
C C6 0.3560(2) 0.4885(3) 0.61043(17) 0.0183(8) Uani d G 1 1
C C7 0.4969(2) 0.4479(2) 0.62734(19) 0.0203(9) Uani d G 1 1
C C12 0.61462(19) 0.5344(3) 0.7249(2) 0.0199(8) Uani d G 1 1
C C11 0.5915(2) 0.6616(3) 0.80555(17) 0.0195(8) Uani d G 1 1
C C8 0.5160(4) 0.3161(5) 0.5384(4) 0.0224(9) Uani d . 1 1
H H8 0.6090 0.2866 0.5457 0.027 Uiso calc R 1 1
C C9 0.3958(4) 0.2363(5) 0.4440(3) 0.0232(9) Uani d . 1 1
H H9 0.4052 0.1507 0.3871 0.028 Uiso calc R 1 1
C C10 0.2590(4) 0.2859(4) 0.4350(4) 0.0225(9) Uani d . 1 1
H H10 0.1779 0.2311 0.3705 0.027 Uiso calc R 1 1
C C13 0.8247(4) 0.6499(5) 0.8649(3) 0.0217(9) Uani d . 1 1
C C14 0.9828(4) 0.6839(4) 0.9361(3) 0.0210(9) Uani d . 1 1
C C15 1.0378(4) 0.8222(5) 1.0267(3) 0.0224(9) Uani d . 1 1
H H15 0.9748 0.8921 1.0399 0.027 Uiso calc R 1 1
C C16 1.1848(4) 0.8580(5) 1.0977(4) 0.0234(9) Uani d . 1 1
H H16 1.2201 0.9521 1.1569 0.028 Uiso calc R 1 1
C C17 1.2810(4) 0.7524(5) 1.0806(3) 0.0207(9) Uani d . 1 1
C C18 1.2244(4) 0.6149(5) 0.9902(4) 0.0266(10) Uani d . 1 1
H H18 1.2866 0.5440 0.9779 0.032 Uiso calc R 1 1
C C19 1.0785(4) 0.5791(5) 0.9177(4) 0.0249(9) Uani d . 1 1
H H19 1.0442 0.4862 0.8572 0.030 Uiso calc R 1 1
C C20 1.4371(4) 0.7911(4) 1.1599(4) 0.0222(9) Uani d . 1 1
C C21 1.5513(5) 0.7191(5) 1.1270(4) 0.0323(10) Uani d . 1 1
H H21 1.5321 0.6469 1.0537 0.039 Uiso calc R 1 1
C C22 1.6934(5) 0.7574(5) 1.2057(4) 0.0393(12) Uani d . 1 1
H H22 1.7704 0.7095 1.1861 0.047 Uiso calc R 1 1
C C23 1.7198(4) 0.8663(5) 1.3124(4) 0.0303(10) Uani d . 1 1
H H23 1.8144 0.8940 1.3666 0.036 Uiso calc R 1 1
C C24 1.6021(4) 0.9332(5) 1.3369(4) 0.0288(10) Uani d . 1 1
H H24 1.6203 1.0082 1.4089 0.035 Uiso calc R 1 1
C C25 -0.0756(4) 0.2401(5) 0.5775(4) 0.0230(9) Uani d . 1 1
C C26 -0.1180(5) 0.1365(5) 0.6414(4) 0.0304(10) Uani d . 1 1
H H26A -0.1043 0.0352 0.6042 0.046 Uiso calc R 1 1
H H26B -0.2219 0.1332 0.6405 0.046 Uiso calc R 1 1
H H26C -0.0550 0.1747 0.7202 0.046 Uiso calc R 1 1
Cd Cd1 0.0000 0.5000 0.5000 0.02133(17) Uani d S 1 2
N N1 0.1936(3) 0.6574(4) 0.6721(3) 0.0208(7) Uani d . 1 1
N N2 0.2376(3) 0.4062(4) 0.5128(3) 0.0207(7) Uani d . 1 1
N N3 0.7245(3) 0.7336(4) 0.8941(3) 0.0218(7) Uani d . 1 1
N N4 0.7646(3) 0.5293(4) 0.7644(3) 0.0210(7) Uani d . 1 1
H H4 0.8114 0.4627 0.7319 0.025 Uiso calc R 1 1
N N5 1.4633(4) 0.8975(4) 1.2639(3) 0.0262(8) Uani d . 1 1
O O1 -0.0839(3) 0.3810(3) 0.6190(3) 0.0278(7) Uani d . 1 1
O O2 -0.0346(3) 0.1899(3) 0.4899(3) 0.0305(7) Uani d . 1 1

loop_
_atom_site_aniso_label
_atom_site_aniso_U_11
_atom_site_aniso_U_22
_atom_site_aniso_U_33
_atom_site_aniso_U_12
_atom_site_aniso_U_13
_atom_site_aniso_U_23
C1 0.015(2) 0.028(2) 0.023(2) 0.0088(16) 0.0054(16) 0.0053(18)
C2 0.025(2) 0.029(2) 0.022(2) 0.0069(17) 0.0051(17) 0.0061(19)
C3 0.021(2) 0.026(2) 0.018(2) -0.0006(16) 0.0019(17) 0.0011(18)
C4 0.016(2) 0.025(2) 0.019(2) 0.0031(15) 0.0034(16) 0.0049(17)
C5 0.0136(19) 0.025(2) 0.021(2) 0.0060(15) 0.0039(16) 0.0096(18)
C6 0.0120(19) 0.020(2) 0.018(2) -0.0010(14) 0.0001(15) 0.0047(17)
C7 0.020(2) 0.021(2) 0.020(2) 0.0023(16) 0.0056(16) 0.0085(18)
C12 0.016(2) 0.022(2) 0.020(2) 0.0040(15) 0.0038(16) 0.0065(17)
C11 0.016(2) 0.019(2) 0.017(2) 0.0006(15) 0.0010(15) 0.0012(17)
C8 0.016(2) 0.023(2) 0.029(2) 0.0046(16) 0.0053(17) 0.0109(19)
C9 0.021(2) 0.019(2) 0.023(2) 0.0013(16) 0.0035(17) 0.0012(17)
C10 0.016(2) 0.021(2) 0.024(2) 0.0012(16) 0.0010(16) 0.0025(18)
C13 0.014(2) 0.027(2) 0.022(2) 0.0029(16) 0.0019(16) 0.0086(18)
C14 0.019(2) 0.021(2) 0.022(2) 0.0025(16) 0.0027(16) 0.0081(18)
C15 0.020(2) 0.022(2) 0.022(2) 0.0074(16) 0.0045(17) 0.0016(17)
C16 0.022(2) 0.020(2) 0.023(2) 0.0036(16) 0.0030(17) 0.0027(18)
C17 0.017(2) 0.024(2) 0.020(2) 0.0014(16) 0.0021(16) 0.0084(18)
C18 0.018(2) 0.023(2) 0.032(2) 0.0061(16) 0.0033(18) 0.0018(19)
C19 0.019(2) 0.021(2) 0.027(2) 0.0014(16) 0.0006(18) 0.0020(18)
C20 0.021(2) 0.019(2) 0.023(2) 0.0017(16) 0.0021(17) 0.0060(18)
C21 0.026(2) 0.025(2) 0.031(3) 0.0032(18) 0.0037(19) -0.006(2)
C22 0.016(2) 0.032(3) 0.051(3) 0.0074(18) -0.001(2) -0.004(2)
C23 0.014(2) 0.031(3) 0.037(3) 0.0028(17) -0.0054(18) 0.009(2)
C24 0.024(2) 0.030(2) 0.026(2) 0.0042(18) 0.0007(18) 0.0058(19)
C25 0.0131(19) 0.026(2) 0.029(2) 0.0038(16) 0.0024(17) 0.0102(19)
C26 0.029(2) 0.030(2) 0.031(2) 0.0016(18) 0.0084(19) 0.011(2)
Cd1 0.0144(2) 0.0254(3) 0.0198(3) 0.00243(16) 0.00164(17) 0.00412(19)
N1 0.0151(17) 0.0254(19) 0.0229(18) 0.0072(13) 0.0055(14) 0.0082(15)
N2 0.0160(17) 0.0210(18) 0.0192(17) 0.0005(13) -0.0011(13) 0.0041(15)
N3 0.0157(17) 0.0229(19) 0.0191(18) 0.0019(13) -0.0008(14) 0.0012(15)
N4 0.0181(17) 0.0178(17) 0.0254(18) 0.0095(13) 0.0060(14) 0.0028(15)
N5 0.0176(18) 0.029(2) 0.0263(19) 0.0043(14) 0.0012(15) 0.0050(16)
O1 0.0246(15) 0.0257(17) 0.0307(16) 0.0052(12) 0.0072(12) 0.0067(13)
O2 0.0278(16) 0.0359(18) 0.0264(17) 0.0070(13) 0.0086(13) 0.0077(14)

loop_
_atom_type_symbol
_atom_type_description
_atom_type_scat_dispersion_real
_atom_type_scat_dispersion_imag
_atom_type_scat_source
C C 0.0033 0.0016 'International Tables Vol C Tables 4.2.6.8 and 6.1.1.4'
H H 0.0000 0.0000 'International Tables Vol C Tables 4.2.6.8 and 6.1.1.4'
N N 0.0061 0.0033 'International Tables Vol C Tables 4.2.6.8 and 6.1.1.4'
O O 0.0106 0.0060 'International Tables Vol C Tables 4.2.6.8 and 6.1.1.4'
Cd Cd -0.8075 1.2024 'International Tables Vol C Tables 4.2.6.8 and 6.1.1.4'

loop_
_geom_angle_atom_site_label_1
_geom_angle_atom_site_label_2
_geom_angle_atom_site_label_3
_geom_angle_site_symmetry_1
_geom_angle_site_symmetry_3
_geom_angle
N1 C1 C2 . . 124.1(3)
N1 C1 H1 . . 118.0
C2 C1 H1 . . 118.0
C3 C2 C1 . . 117.9(4)
C3 C2 H2 . . 121.0
C1 C2 H2 . . 121.0
C2 C3 C4 . . 119.5(3)
C2 C3 H3 . . 120.2
C4 C3 H3 . . 120.2
C5 C4 C11 . . 120.0
C5 C4 C3 . . 118.5(2)
C11 C4 C3 . . 121.4(2)
N1 C5 C6 . . 119.6(2)
N1 C5 C4 . . 120.4(2)
C6 C5 C4 . . 120.0
N2 C6 C5 . . 118.8(2)
N2 C6 C7 . . 121.2(2)
C5 C6 C7 . . 120.0
C12 C7 C6 . . 120.0
C12 C7 C8 . . 122.3(2)
C6 C7 C8 . . 117.7(2)
N4 C12 C7 . . 134.5(2)
N4 C12 C11 . . 105.5(2)
C7 C12 C11 . . 120.0
C12 C11 C4 . . 120.0
C12 C11 N3 . . 110.5(2)
C4 C11 N3 . . 129.4(2)
C9 C8 C7 . . 119.4(3)
C9 C8 H8 . . 120.3
C7 C8 H8 . . 120.3
C8 C9 C10 . . 118.6(4)
C8 C9 H9 . . 120.7
C10 C9 H9 . . 120.7
N2 C10 C9 . . 123.9(3)
N2 C10 H10 . . 118.1
C9 C10 H10 . . 118.1
N3 C13 N4 . . 113.0(3)
N3 C13 C14 . . 122.9(4)
N4 C13 C14 . . 124.2(4)
C15 C14 C19 . . 118.9(4)
C15 C14 C13 . . 119.0(4)
C19 C14 C13 . . 122.1(4)
C16 C15 C14 . . 121.2(4)
C16 C15 H15 . . 119.4
C14 C15 H15 . . 119.4
C15 C16 C17 . . 120.2(4)
C15 C16 H16 . . 119.9
C17 C16 H16 . . 119.9
C18 C17 C16 . . 117.9(3)
C18 C17 C20 . . 122.7(4)
C16 C17 C20 . . 119.5(4)
C19 C18 C17 . . 122.3(4)
C19 C18 H18 . . 118.8
C17 C18 H18 . . 118.8
C18 C19 C14 . . 119.5(4)
C18 C19 H19 . . 120.2
C14 C19 H19 . . 120.2
N5 C20 C21 . . 121.5(4)
N5 C20 C17 . . 117.0(4)
C21 C20 C17 . . 121.5(4)
C22 C21 C20 . . 118.8(4)
C22 C21 H21 . . 120.6
C20 C21 H21 . . 120.6
C23 C22 C21 . . 119.6(4)
C23 C22 H22 . . 120.2
C21 C22 H22 . . 120.2
C22 C23 C24 . . 117.8(4)
C22 C23 H23 . . 121.1
C24 C23 H23 . . 121.1
N5 C24 C23 . . 124.2(4)
N5 C24 H24 . . 117.9
C23 C24 H24 . . 117.9
O2 C25 O1 . . 122.6(4)
O2 C25 C26 . . 120.6(4)
O1 C25 C26 . . 116.8(4)
C25 C26 H26A . . 109.5
C25 C26 H26B . . 109.5
H26A C26 H26B . . 109.5
C25 C26 H26C . . 109.5
H26A C26 H26C . . 109.5
H26B C26 H26C . . 109.5
O1 Cd1 O1 2_566 . 180.0000(10)
O1 Cd1 N1 2_566 . 93.95(10)
O1 Cd1 N1 . . 86.05(10)
O1 Cd1 N1 2_566 2_566 86.05(10)
O1 Cd1 N1 . 2_566 93.95(10)
N1 Cd1 N1 . 2_566 180.0
O1 Cd1 N2 2_566 . 83.71(10)
O1 Cd1 N2 . . 96.29(10)
N1 Cd1 N2 . . 68.72(10)
N1 Cd1 N2 2_566 . 111.28(10)
O1 Cd1 N2 2_566 2_566 96.29(10)
O1 Cd1 N2 . 2_566 83.71(10)
N1 Cd1 N2 . 2_566 111.28(10)
N1 Cd1 N2 2_566 2_566 68.72(10)
N2 Cd1 N2 . 2_566 180.0000(10)
C1 N1 C5 . . 119.5(3)
C1 N1 Cd1 . . 123.2(2)
C5 N1 Cd1 . . 117.3(2)
C10 N2 C6 . . 119.2(3)
C10 N2 Cd1 . . 125.2(2)
C6 N2 Cd1 . . 115.6(2)
C13 N3 C11 . . 104.0(3)
C13 N4 C12 . . 107.0(3)
C13 N4 H4 . . 126.5
C12 N4 H4 . . 126.5
C24 N5 C20 . . 118.1(4)
C25 O1 Cd1 . . 105.5(2)

loop_
_geom_bond_atom_site_label_1
_geom_bond_atom_site_label_2
_geom_bond_site_symmetry_2
_geom_bond_distance
C1 N1 . 1.316(5)
C1 C2 . 1.402(5)
C1 H1 . 0.9300
C2 C3 . 1.363(5)
C2 H2 . 0.9300
C3 C4 . 1.448(4)
C3 H3 . 0.9300
C4 C5 . 1.3900
C4 C11 . 1.3900
C5 N1 . 1.382(3)
C5 C6 . 1.3900
C6 N2 . 1.385(3)
C6 C7 . 1.3900
C7 C12 . 1.3900
C7 C8 . 1.459(4)
C12 N4 . 1.376(3)
C12 C11 . 1.3900
C11 N3 . 1.391(3)
C8 C9 . 1.367(5)
C8 H8 . 0.9300
C9 C10 . 1.394(5)
C9 H9 . 0.9300
C10 N2 . 1.323(5)
C10 H10 . 0.9300
C13 N3 . 1.331(5)
C13 N4 . 1.363(5)
C13 C14 . 1.472(5)
C14 C15 . 1.389(5)
C14 C19 . 1.401(6)
C15 C16 . 1.385(5)
C15 H15 . 0.9300
C16 C17 . 1.408(5)
C16 H16 . 0.9300
C17 C18 . 1.384(6)
C17 C20 . 1.488(5)
C18 C19 . 1.383(5)
C18 H18 . 0.9300
C19 H19 . 0.9300
C20 N5 . 1.334(5)
C20 C21 . 1.398(6)
C21 C22 . 1.384(6)
C21 H21 . 0.9300
C22 C23 . 1.370(6)
C22 H22 . 0.9300
C23 C24 . 1.372(6)
C23 H23 . 0.9300
C24 N5 . 1.334(5)
C24 H24 . 0.9300
C25 O2 . 1.230(5)
C25 O1 . 1.282(5)
C25 C26 . 1.503(6)
C26 H26A . 0.9600
C26 H26B . 0.9600
C26 H26C . 0.9600
Cd1 O1 2_566 2.326(3)
Cd1 O1 . 2.326(3)
Cd1 N1 . 2.399(3)
Cd1 N1 2_566 2.399(3)
Cd1 N2 . 2.455(3)
Cd1 N2 2_566 2.455(3)
N4 H4 . 0.8600

loop_
_geom_hbond_atom_site_label_D
_geom_hbond_atom_site_label_H
_geom_hbond_atom_site_label_A
_geom_hbond_site_symmetry_A
_geom_hbond_distance_DH
_geom_hbond_distance_HA
_geom_hbond_distance_DA
_geom_hbond_angle_DHA
N4 H4 O1 1_655 0.86 1.93 2.724(4) 152.5
C9 H9 N5 1_444 0.93 2.61 3.523(5) 168.2

loop_
_geom_torsion_atom_site_label_1
_geom_torsion_atom_site_label_2
_geom_torsion_atom_site_label_3
_geom_torsion_atom_site_label_4
_geom_torsion_site_symmetry_1
_geom_torsion
N1 C1 C2 C3 . 0.0(6)
C1 C2 C3 C4 . -0.3(6)
C2 C3 C4 C5 . 1.1(5)
C2 C3 C4 C11 . 177.9(3)
C11 C4 C5 N1 . -178.4(3)
C3 C4 C5 N1 . -1.5(3)
C11 C4 C5 C6 . 0.0
C3 C4 C5 C6 . 176.9(3)
N1 C5 C6 N2 . -0.3(3)
C4 C5 C6 N2 . -178.7(3)
N1 C5 C6 C7 . 178.4(3)
C4 C5 C6 C7 . 0.0
N2 C6 C7 C12 . 178.6(3)
C5 C6 C7 C12 . 0.0
N2 C6 C7 C8 . 0.3(3)
C5 C6 C7 C8 . -178.3(3)
C6 C7 C12 N4 . -177.2(3)
C8 C7 C12 N4 . 1.1(4)
C6 C7 C12 C11 . 0.0
C8 C7 C12 C11 . 178.2(3)
N4 C12 C11 C4 . 177.9(2)
C7 C12 C11 C4 . 0.0
N4 C12 C11 N3 . -0.4(3)
C7 C12 C11 N3 . -178.3(2)
C5 C4 C11 C12 . 0.0
C3 C4 C11 C12 . -176.8(3)
C5 C4 C11 N3 . 177.9(3)
C3 C4 C11 N3 . 1.2(3)
C12 C7 C8 C9 . -179.6(3)
C6 C7 C8 C9 . -1.3(4)
C7 C8 C9 C10 . 1.2(6)
C8 C9 C10 N2 . -0.2(6)
N3 C13 C14 C15 . -11.1(6)
N4 C13 C14 C15 . 170.1(4)
N3 C13 C14 C19 . 166.8(4)
N4 C13 C14 C19 . -11.9(6)
C19 C14 C15 C16 . 0.5(6)
C13 C14 C15 C16 . 178.5(4)
C14 C15 C16 C17 . -1.3(6)
C15 C16 C17 C18 . 1.1(6)
C15 C16 C17 C20 . -178.3(4)
C16 C17 C18 C19 . 0.0(6)
C20 C17 C18 C19 . 179.3(4)
C17 C18 C19 C14 . -0.7(6)
C15 C14 C19 C18 . 0.5(6)
C13 C14 C19 C18 . -177.4(4)
C18 C17 C20 N5 . -157.8(4)
C16 C17 C20 N5 . 21.5(6)
C18 C17 C20 C21 . 22.2(6)
C16 C17 C20 C21 . -158.5(4)
N5 C20 C21 C22 . 1.5(7)
C17 C20 C21 C22 . -178.5(4)
C20 C21 C22 C23 . -1.3(7)
C21 C22 C23 C24 . 0.1(7)
C22 C23 C24 N5 . 0.9(7)
C2 C1 N1 C5 . -0.5(6)
C2 C1 N1 Cd1 . -178.7(3)
C6 C5 N1 C1 . -177.1(3)
C4 C5 N1 C1 . 1.2(4)
C6 C5 N1 Cd1 . 1.2(3)
C4 C5 N1 Cd1 . 179.58(13)
O1 Cd1 N1 C1 2_566 95.5(3)
O1 Cd1 N1 C1 . -84.5(3)
N2 Cd1 N1 C1 . 177.2(3)
N2 Cd1 N1 C1 2_566 -2.8(3)
O1 Cd1 N1 C5 2_566 -82.8(2)
O1 Cd1 N1 C5 . 97.2(2)
N2 Cd1 N1 C5 . -1.1(2)
N2 Cd1 N1 C5 2_566 178.9(2)
C9 C10 N2 C6 . -0.9(6)
C9 C10 N2 Cd1 . 179.3(3)
C5 C6 N2 C10 . 179.4(3)
C7 C6 N2 C10 . 0.8(4)
C5 C6 N2 Cd1 . -0.8(3)
C7 C6 N2 Cd1 . -179.40(13)
O1 Cd1 N2 C10 2_566 -82.5(3)
O1 Cd1 N2 C10 . 97.5(3)
N1 Cd1 N2 C10 . -179.2(3)
N1 Cd1 N2 C10 2_566 0.8(3)
O1 Cd1 N2 C6 2_566 97.7(2)
O1 Cd1 N2 C6 . -82.3(2)
N1 Cd1 N2 C6 . 1.0(2)
N1 Cd1 N2 C6 2_566 -179.0(2)
N4 C13 N3 C11 . -0.3(4)
C14 C13 N3 C11 . -179.2(3)
C12 C11 N3 C13 . 0.5(3)
C4 C11 N3 C13 . -177.6(2)
N3 C13 N4 C12 . 0.1(4)
C14 C13 N4 C12 . 178.9(3)
C7 C12 N4 C13 . 177.6(2)
C11 C12 N4 C13 . 0.2(3)
C23 C24 N5 C20 . -0.7(6)
C21 C20 N5 C24 . -0.6(6)
C17 C20 N5 C24 . 179.4(3)
O2 C25 O1 Cd1 . -2.0(4)
C26 C25 O1 Cd1 . 177.7(3)
O1 Cd1 O1 C25 2_566 11E1(10)
N1 Cd1 O1 C25 . -119.9(2)
N1 Cd1 O1 C25 2_566 60.1(2)
N2 Cd1 O1 C25 . -51.8(2)
N2 Cd1 O1 C25 2_566 128.2(2)
